data_4337757
loop_
_publ_author_name
'Copping, Roy'
'Jeon, Byoungseon'
'Pemmaraju, C. Das'
'Wang, Shuao'
'Teat, Simon J.'
'Janousch, Markus'
'Tyliszczak, Tolek'
'Canning, Andrew'
'Gr\/onbech-Jensen, Niels'
'Prendergast, David'
'Shuh, David K.'

_publ_section_title
;
 Toward Equatorial Planarity about Uranyl: Synthesis and Structure of
 Tridentate Nitrogen-Donor {UO2}(2+) Complexes.
;
_journal_issue 5
_journal_name_full 'Inorganic chemistry'
_journal_page_first 2506
_journal_page_last 2515
_journal_paper_doi 10.1021/ic4026359
_journal_volume 53
_journal_year 2014
_chemical_formula_sum 'C29 H21 N7 O2 U'
_chemical_formula_weight 737.56
_chemical_name_systematic
;
 ?
;
_space_group_IT_number 60
_symmetry_cell_setting orthorhombic
_symmetry_space_group_name_Hall '-P 2n 2ab'
_symmetry_space_group_name_H-M 'P b c n'
_atom_sites_solution_hydrogens geom
_atom_sites_solution_primary direct
_atom_sites_solution_secondary difmap
_audit_creation_method SHELXL-97
_cell_angle_alpha 90.00
_cell_angle_beta 90.00
_cell_angle_gamma 90.00
_cell_formula_units_Z 4
_cell_length_a 13.7287(17)
_cell_length_b 12.9878(16)
_cell_length_c 14.8038(19)
_cell_measurement_reflns_used 6115
_cell_measurement_temperature 100(2)
_cell_measurement_theta_max 31.58
_cell_measurement_theta_min 4.55
_cell_volume 2639.6(6)
_computing_cell_refinement 'Bruker SAINT v7.56a'
_computing_data_collection 'Bruker APEX 2'
_computing_data_reduction 'Bruker SAINT v7.56a'
_computing_molecular_graphics 'Bruker SHELXTL'
_computing_publication_material 'Bruker SHELXTL & local programs'
_computing_structure_refinement 'Bruker SHELXTL'
_computing_structure_solution 'Bruker SHELXTL'
_diffrn_ambient_temperature 100(2)
_diffrn_measured_fraction_theta_full 0.997
_diffrn_measured_fraction_theta_max 0.998
_diffrn_measurement_device_type 'Bruker APEX II CCD diffractometer'
_diffrn_measurement_method '\w rotation with narrow frames'
_diffrn_radiation_monochromator 'silicon 111'
_diffrn_radiation_source 'Advanced Light Source station 11.3.1'
_diffrn_radiation_type synchrotron
_diffrn_radiation_wavelength 0.77490
_diffrn_reflns_av_R_equivalents 0.0540
_diffrn_reflns_av_sigmaI/netI 0.0344
_diffrn_reflns_limit_h_max 19
_diffrn_reflns_limit_h_min -19
_diffrn_reflns_limit_k_max 18
_diffrn_reflns_limit_k_min -18
_diffrn_reflns_limit_l_max 20
_diffrn_reflns_limit_l_min -20
_diffrn_reflns_number 26389
_diffrn_reflns_theta_full 30.00
_diffrn_reflns_theta_max 33.07
_diffrn_reflns_theta_min 3.96
_diffrn_standards_number 0
_exptl_absorpt_coefficient_mu 3.343
_exptl_absorpt_correction_T_max 0.91
_exptl_absorpt_correction_T_min 0.86
_exptl_absorpt_correction_type multi-scan
_exptl_absorpt_process_details 'SADABS 2008/1 Bruker AXS Madison WI USA'
_exptl_crystal_colour red
_exptl_crystal_density_diffrn 1.856
_exptl_crystal_density_method 'not measured'
_exptl_crystal_description block
_exptl_crystal_F_000 1408
_exptl_crystal_size_max 0.03
_exptl_crystal_size_mid 0.03
_exptl_crystal_size_min 0.02
_refine_diff_density_max 1.164
_refine_diff_density_min -1.901
_refine_diff_density_rms 0.138
_refine_ls_extinction_method none
_refine_ls_goodness_of_fit_ref 1.049
_refine_ls_hydrogen_treatment constr
_refine_ls_matrix_type full
_refine_ls_number_parameters 178
_refine_ls_number_reflns 3860
_refine_ls_number_restraints 0
_refine_ls_restrained_S_all 1.049
_refine_ls_R_factor_all 0.0617
_refine_ls_R_factor_gt 0.0270
_refine_ls_shift/su_max 0.001
_refine_ls_shift/su_mean 0.000
_refine_ls_structure_factor_coef Fsqd
_refine_ls_weighting_details 'calc w=1/[\s^2^(Fo^2^)+(0.0000P)^2^+12.7957P] where P=(Fo^2^+2Fc^2^)/3'
_refine_ls_weighting_scheme calc
_refine_ls_wR_factor_gt 0.0506
_refine_ls_wR_factor_ref 0.0585
_reflns_number_gt 2305
_reflns_number_total 3860
_reflns_threshold_expression I>2\s(I)
_cod_data_source_file ic4026359_si_003.cif
_cod_data_source_block compound3
_cod_original_sg_symbol_H-M Pbcn
_cod_database_code 4337757

loop_
_symmetry_equiv_pos_as_xyz
'x, y, z'
'-x+1/2, -y+1/2, z+1/2'
'-x, y, -z+1/2'
'x+1/2, -y+1/2, -z'
'-x, -y, -z'
'x-1/2, y-1/2, -z-1/2'
'x, -y, z-1/2'
'-x-1/2, y-1/2, z'

loop_
_atom_site_label
_atom_site_type_symbol
_atom_site_fract_x
_atom_site_fract_y
_atom_site_fract_z
_atom_site_U_iso_or_equiv
_atom_site_adp_type
_atom_site_occupancy
_atom_site_symmetry_multiplicity
_atom_site_calc_flag
_atom_site_refinement_flags
U1 U 0.5000 0.603145(15) 0.7500 0.01898(5) Uani 1 2 d S
N1 N 0.6081(3) 0.6810(3) 0.6326(2) 0.0225(8) Uani 1 1 d .
C13 C 0.6007(3) 0.7860(3) 0.6200(3) 0.0240(9) Uani 1 1 d .
N4 N 0.6460(3) 0.8263(3) 0.5484(3) 0.0252(8) Uani 1 1 d .
C12 C 0.5483(3) 0.8494(4) 0.6852(3) 0.0251(9) Uani 1 1 d .
C15 C 0.7497(4) 0.7380(4) 0.4328(3) 0.0272(10) Uani 1 1 d .
H15A H 0.7623 0.7978 0.3978 0.033 Uiso 1 1 calc R
C2P C 0.6569(4) 0.2855(4) 0.6921(3) 0.0302(11) Uani 1 1 d .
H2PA H 0.7043 0.2469 0.7243 0.036 Uiso 1 1 calc R
C16 C 0.7900(4) 0.6441(4) 0.4106(3) 0.0296(10) Uani 1 1 d .
H16A H 0.8311 0.6395 0.3590 0.035 Uiso 1 1 calc R
C11 C 0.5484(4) 0.9564(4) 0.6826(4) 0.0387(13) Uani 1 1 d .
H11A H 0.5811 0.9922 0.6355 0.046 Uiso 1 1 calc R
C1P C 0.6323(3) 0.3834(4) 0.7186(3) 0.0271(10) Uani 1 1 d .
H1PA H 0.6647 0.4122 0.7694 0.032 Uiso 1 1 calc R
C14 C 0.6892(3) 0.7416(4) 0.5091(3) 0.0246(9) Uani 1 1 d .
C18 C 0.7111(3) 0.5573(3) 0.5371(3) 0.0235(9) Uani 1 1 d .
H18A H 0.6989 0.4968 0.5713 0.028 Uiso 1 1 calc R
C4P C 0.5424(4) 0.3032(4) 0.5715(3) 0.0331(11) Uani 1 1 d .
H4PA H 0.5105 0.2772 0.5193 0.040 Uiso 1 1 calc R
N1P N 0.5650(3) 0.4404(3) 0.6763(2) 0.0223(8) Uani 1 1 d .
C19 C 0.6680(3) 0.6517(3) 0.5608(3) 0.0214(9) Uani 1 1 d .
C5P C 0.5215(3) 0.4000(4) 0.6031(3) 0.0285(11) Uani 1 1 d .
H5PA H 0.4743 0.4400 0.5721 0.034 Uiso 1 1 calc R
C17 C 0.7721(3) 0.5548(4) 0.4622(3) 0.0267(10) Uani 1 1 d .
H17A H 0.8023 0.4918 0.4455 0.032 Uiso 1 1 calc R
C3P C 0.6103(4) 0.2443(4) 0.6166(4) 0.0334(11) Uani 1 1 d .
H3PA H 0.6252 0.1767 0.5965 0.040 Uiso 1 1 calc R
N2 N 0.5000 0.7971(3) 0.7500 0.0262(9) Uani 1 2 d S
O1 O 0.5978(2) 0.5988(2) 0.8276(2) 0.0242(6) Uani 1 1 d .
C10 C 0.5000 1.0096(4) 0.7500 0.0370(15) Uani 1 2 d S
H10A H 0.5000 1.0827 0.7500 0.044 Uiso 1 2 calc SR

loop_
_atom_site_aniso_label
_atom_site_aniso_U_11
_atom_site_aniso_U_22
_atom_site_aniso_U_33
_atom_site_aniso_U_23
_atom_site_aniso_U_13
_atom_site_aniso_U_12
U1 0.02075(9) 0.01747(8) 0.01871(8) 0.000 -0.00111(16) 0.000
N1 0.0238(19) 0.0206(18) 0.0231(18) 0.0002(15) 0.0012(15) -0.0010(15)
C13 0.027(2) 0.021(2) 0.025(2) -0.0022(17) 0.0011(18) -0.0017(18)
N4 0.028(2) 0.0235(19) 0.0239(19) 0.0015(16) 0.0025(16) -0.0026(16)
C12 0.029(2) 0.021(2) 0.026(2) 0.0007(19) -0.0003(19) -0.0017(19)
C15 0.031(2) 0.029(2) 0.021(2) 0.0041(19) 0.0052(19) -0.004(2)
C2P 0.031(3) 0.029(2) 0.031(2) 0.002(2) 0.002(2) 0.008(2)
C16 0.027(2) 0.038(3) 0.024(2) -0.001(2) 0.0016(19) -0.004(2)
C11 0.052(3) 0.020(2) 0.045(3) 0.002(2) 0.020(3) -0.001(2)
C1P 0.031(2) 0.025(2) 0.0245(19) -0.0006(17) 0.0004(18) 0.005(2)
C14 0.028(2) 0.024(2) 0.022(2) 0.0022(18) 0.0006(18) -0.0005(19)
C18 0.025(2) 0.022(2) 0.023(2) 0.0019(18) -0.0006(18) -0.0023(18)
C4P 0.026(2) 0.041(3) 0.032(3) -0.014(2) 0.000(2) 0.001(2)
N1P 0.0242(19) 0.0230(18) 0.0198(18) -0.0005(15) 0.0015(15) -0.0006(15)
C19 0.020(2) 0.024(2) 0.021(2) -0.0004(17) 0.0013(16) -0.0026(17)
C5P 0.027(3) 0.031(2) 0.028(2) -0.004(2) -0.0011(16) 0.000(2)
C17 0.026(2) 0.028(2) 0.026(2) -0.0041(19) 0.0010(19) -0.0002(19)
C3P 0.033(3) 0.028(2) 0.038(3) -0.009(2) 0.008(2) 0.000(2)
N2 0.028(2) 0.023(2) 0.028(2) 0.000 0.006(4) 0.000
O1 0.0234(15) 0.0239(15) 0.0253(15) -0.0006(14) -0.0033(12) -0.0016(14)
C10 0.053(4) 0.013(2) 0.045(4) 0.000 0.020(6) 0.000

loop_
_atom_type_symbol
_atom_type_description
_atom_type_scat_dispersion_real
_atom_type_scat_dispersion_imag
_atom_type_scat_source
C C -0.0020 0.0020 'WCROMER Program in WinGX L.Kissel & R.H.Pratt Acta Cryst A46 170 1990'
H H 0.0000 0.0000 'WCROMER Program in WinGX L.Kissel & R.H.Pratt Acta Cryst A46 170 1990'
N N -0.0031 0.0040 'WCROMER Program in WinGX L.Kissel & R.H.Pratt Acta Cryst A46 170 1990'
O O -0.0041 0.0074 'WCROMER Program in WinGX L.Kissel & R.H.Pratt Acta Cryst A46 170 1990'
U U -8.0145 4.5872 'WCROMER Program in WinGX L.Kissel & R.H.Pratt Acta Cryst A46 170 1990'

loop_
_geom_angle_atom_site_label_1
_geom_angle_atom_site_label_2
_geom_angle_atom_site_label_3
_geom_angle
_geom_angle_site_symmetry_1
_geom_angle_site_symmetry_3
N1 U1 N1 132.25(17) . 3_656
N1 U1 N1P 80.18(12) . .
N1 U1 N1P 147.56(12) 3_656 .
N1 U1 N1P 80.18(12) 3_656 3_656
N1 U1 N1P 147.57(12) . 3_656
N1 U1 N2 66.13(8) . .
N1 U1 N2 66.13(8) 3_656 .
N1 U1 O1 90.78(13) . .
N1 U1 O1 90.71(13) 3_656 .
N1 U1 O1 90.78(13) 3_656 3_656
N1 U1 O1 90.71(13) . 3_656
N1P U1 N1P 67.41(17) . 3_656
N1P U1 N2 146.30(8) . .
N1P U1 N2 146.30(8) 3_656 .
N1P U1 O1 89.16(13) . .
N1P U1 O1 87.77(13) . 3_656
N1P U1 O1 87.77(13) 3_656 .
N1P U1 O1 89.16(13) 3_656 3_656
N2 U1 O1 91.84(10) . .
N2 U1 O1 91.84(10) . 3_656
O1 U1 O1 176.3(2) . 3_656
U1 N1 C13 116.8(3) . .
U1 N1 C19 140.2(3) . .
C13 N1 C19 102.1(4) . .
N1 C13 N4 117.4(4) . .
N1 C13 C12 120.3(4) . .
N4 C13 C12 122.2(4) . .
C13 N4 C14 102.9(4) . .
C13 C12 C11 123.1(5) . .
C13 C12 N2 115.3(4) . .
C11 C12 N2 121.6(5) . .
H15A C15 C16 121.3 . .
H15A C15 C14 121.3 . .
C16 C15 C14 117.4(4) . .
H2PA C2P C1P 120.9 . .
H2PA C2P C3P 120.9 . .
C1P C2P C3P 118.1(5) . .
C15 C16 H16A 119.1 . .
C15 C16 C17 121.8(4) . .
H16A C16 C17 119.1 . .
C12 C11 H11A 120.7 . .
C12 C11 C10 118.6(5) . .
H11A C11 C10 120.7 . .
C2P C1P H1PA 118.4 . .
C2P C1P N1P 123.2(5) . .
H1PA C1P N1P 118.4 . .
N4 C14 C15 128.4(4) . .
N4 C14 C19 109.8(4) . .
C15 C14 C19 121.7(4) . .
H18A C18 C19 120.9 . .
H18A C18 C17 120.9 . .
C19 C18 C17 118.3(4) . .
H4PA C4P C5P 120.5 . .
H4PA C4P C3P 120.5 . .
C5P C4P C3P 119.0(5) . .
U1 N1P C1P 120.1(3) . .
U1 N1P C5P 121.0(3) . .
C1P N1P C5P 117.8(4) . .
N1 C19 C14 107.8(4) . .
N1 C19 C18 132.5(4) . .
C14 C19 C18 119.5(4) . .
C4P C5P N1P 122.7(4) . .
C4P C5P H5PA 118.6 . .
N1P C5P H5PA 118.6 . .
C16 C17 C18 121.2(4) . .
C16 C17 H17A 119.4 . .
C18 C17 H17A 119.4 . .
C2P C3P C4P 119.0(5) . .
C2P C3P H3PA 120.5 . .
C4P C3P H3PA 120.5 . .
U1 N2 C12 120.2(3) . .
U1 N2 C12 120.2(3) . 3_656
C12 N2 C12 119.5(5) . 3_656
C11 C10 C11 120.1(6) . 3_656
C11 C10 H10A 119.9 . .
C11 C10 H10A 119.9 3_656 .

loop_
_geom_bond_atom_site_label_1
_geom_bond_atom_site_label_2
_geom_bond_distance
_geom_bond_site_symmetry_2
U1 N1 2.499(4) .
U1 N1 2.499(4) 3_656
U1 N1P 2.540(4) .
U1 N1P 2.540(4) 3_656
U1 N2 2.519(5) .
U1 O1 1.768(3) .
U1 O1 1.768(3) 3_656
N1 C13 1.380(5) .
N1 C19 1.396(5) .
C13 N4 1.335(6) .
C13 C12 1.459(6) .
N4 C14 1.378(6) .
C12 C11 1.389(6) .
C12 N2 1.350(5) .
C15 H15A 0.9500 .
C15 C16 1.379(7) .
C15 C14 1.403(6) .
C2P H2PA 0.9500 .
C2P C1P 1.373(6) .
C2P C3P 1.395(7) .
C16 H16A 0.9500 .
C16 C17 1.411(7) .
C11 H11A 0.9500 .
C11 C10 1.384(6) .
C1P H1PA 0.9500 .
C1P N1P 1.340(6) .
C14 C19 1.426(6) .
C18 H18A 0.9500 .
C18 C19 1.406(6) .
C18 C17 1.390(6) .
C4P H4PA 0.9500 .
C4P C5P 1.371(7) .
C4P C3P 1.379(7) .
N1P C5P 1.344(5) .
C5P H5PA 0.9500 .
C17 H17A 0.9500 .
C3P H3PA 0.9500 .
N2 C12 1.350(5) 3_656
C10 C11 1.384(6) 3_656
C10 H10A 0.9500 .
